data_4077467
loop_
_publ_author_name
'Du, Shaowu'
'Ellis, Dianne D.'
'Jelliss, Paul A.'
'Kautz, Jason A.'
'Malget, John M.'
'Stone, F. Gordon A.'

_publ_section_title
;
 Studies with the Ruthenacarborane Complex
 [Ru(CO)(PPh3)(THF)(\h5-7,8-C2B9H11)]:&#x00A0; Reactions with Terminal
 Alkynes&#x2020;
;
_journal_issue 10
_journal_name_full Organometallics
_journal_page_first 1983
_journal_paper_doi 10.1021/om000018i
_journal_volume 19
_journal_year 2000
_chemical_formula_moiety 'C33 H46 B9 O P Ru'
_chemical_formula_structural
;'[Ru(CO)(PPh~3~){\h^2^:\h^5^-9-E-C(H)=C(H)Bu^t^-10-E-C(H)
=C(H)Bu^t^-7,8-C~2~B~9~H~10~}]'
;
_chemical_formula_sum 'C33 H46 B9 O P Ru'
_chemical_formula_weight 688.03
_chemical_name_systematic
;
 ?
;
_space_group_IT_number 61
_symmetry_cell_setting orthorhombic
_symmetry_space_group_name_Hall '-P 2ac 2ab'
_symmetry_space_group_name_H-M 'P b c a'
_atom_sites_solution_hydrogens geom
_atom_sites_solution_primary direct
_atom_sites_solution_secondary difmap
_audit_creation_method SHELXL-97
_cell_angle_alpha 90.00
_cell_angle_beta 90.00
_cell_angle_gamma 90.00
_cell_formula_units_Z 8
_cell_length_a 15.1493(11)
_cell_length_b 19.5483(16)
_cell_length_c 24.609(2)
_cell_measurement_reflns_used 25
_cell_measurement_temperature 293(2)
_cell_measurement_theta_max 20
_cell_measurement_theta_min 10
_cell_volume 7287.8(10)
_computing_cell_refinement 'Enraf-Nonius CAD4 (1989)'
_computing_data_collection 'Enraf-Nonius CAD4 (1989)'
_computing_data_reduction 'XCAD4 Siemens Software (Harms, 1993)'
_computing_molecular_graphics 'XP in SHELXTL-PC (Bruker, 1995)'
_computing_publication_material 'SHELXL-97 (Sheldrick, 1997)'
_computing_structure_refinement 'SHELXL-97 (Sheldrick, 1997)'
_computing_structure_solution 'SHELXS-97 (Sheldrick, 1997)'
_diffrn_ambient_temperature 293(2)
_diffrn_measured_fraction_theta_full 0.999
_diffrn_measured_fraction_theta_max 0.999
_diffrn_measurement_device_type 'Enraf-Nonius CAD4'
_diffrn_measurement_method '\w-2\q scans'
_diffrn_radiation_monochromator graphite
_diffrn_radiation_source 'fine-focus sealed tube'
_diffrn_radiation_type MoK\a
_diffrn_radiation_wavelength 0.71073
_diffrn_reflns_av_R_equivalents 0.0609
_diffrn_reflns_av_sigmaI/netI 0.1352
_diffrn_reflns_limit_h_max 16
_diffrn_reflns_limit_h_min 0
_diffrn_reflns_limit_k_max 21
_diffrn_reflns_limit_k_min 0
_diffrn_reflns_limit_l_max 26
_diffrn_reflns_limit_l_min -1
_diffrn_reflns_number 5016
_diffrn_reflns_theta_full 22.48
_diffrn_reflns_theta_max 22.48
_diffrn_reflns_theta_min 1.65
_diffrn_standards_decay_% 6.56
_diffrn_standards_interval_time 120
_diffrn_standards_number 3
_exptl_absorpt_coefficient_mu 0.499
_exptl_absorpt_correction_T_max 0.859
_exptl_absorpt_correction_T_min 0.815
_exptl_absorpt_correction_type semi-empirical
_exptl_absorpt_process_details 'applied with SHELXTL version 5.03'
_exptl_crystal_colour orange
_exptl_crystal_density_diffrn 1.254
_exptl_crystal_density_method 'not measured'
_exptl_crystal_description plates
_exptl_crystal_F_000 2848
_exptl_crystal_size_max 0.43
_exptl_crystal_size_mid 0.17
_exptl_crystal_size_min 0.07
_refine_diff_density_max 0.435
_refine_diff_density_min -0.468
_refine_diff_density_rms 0.092
_refine_ls_extinction_method none
_refine_ls_goodness_of_fit_ref 1.022
_refine_ls_hydrogen_treatment 'see text'
_refine_ls_matrix_type full
_refine_ls_number_parameters 426
_refine_ls_number_reflns 4756
_refine_ls_number_restraints 0
_refine_ls_restrained_S_all 1.022
_refine_ls_R_factor_all 0.1636
_refine_ls_R_factor_gt 0.0651
_refine_ls_shift/su_max 0.008
_refine_ls_shift/su_mean 0.000
_refine_ls_structure_factor_coef Fsqd
_refine_ls_weighting_details 'calc w=1/[\s^2^(Fo^2^)+(0.0132P)^2^+33.3186P]where P=(Fo^2^+2Fc^2^)/3'
_refine_ls_weighting_scheme calc
_refine_ls_wR_factor_gt 0.0951
_refine_ls_wR_factor_ref 0.1300
_reflns_number_gt 2456
_reflns_number_total 4756
_reflns_threshold_expression >2sigma(I)
_cod_data_source_file om000018i.cif
_cod_data_source_block 9
_cod_original_sg_symbol_H-M Pbca
_cod_database_code 4077467

loop_
_symmetry_equiv_pos_as_xyz
'x, y, z'
'-x+1/2, -y, z+1/2'
'-x, y+1/2, -z+1/2'
'x+1/2, -y+1/2, -z'
'-x, -y, -z'
'x-1/2, y, -z-1/2'
'x, -y-1/2, z-1/2'
'-x-1/2, y-1/2, z'

loop_
_atom_site_label
_atom_site_type_symbol
_atom_site_fract_x
_atom_site_fract_y
_atom_site_fract_z
_atom_site_U_iso_or_equiv
_atom_site_adp_type
_atom_site_occupancy
_atom_site_symmetry_multiplicity
_atom_site_calc_flag
_atom_site_refinement_flags
_atom_site_disorder_assembly
_atom_site_disorder_group
Ru Ru 0.08520(5) 0.20200(4) 0.15757(3) 0.0378(2) Uani 1 1 d . . .
C1 C 0.0593(6) 0.2470(5) 0.2417(4) 0.046(3) Uani 1 1 d . . .
H1 H 0.0565 0.3028 0.2356 0.056 Uiso 1 1 calc R . .
C2 C 0.1512(6) 0.2066(5) 0.2383(3) 0.041(3) Uani 1 1 d . . .
H2 H 0.2128 0.2349 0.2309 0.050 Uiso 1 1 calc R . .
B3 B 0.1306(8) 0.1241(6) 0.2131(5) 0.042(3) Uani 1 1 d . . .
B4 B 0.0114(8) 0.1157(6) 0.2037(5) 0.047(3) Uani 1 1 d . . .
B5 B -0.0295(8) 0.2008(7) 0.2204(5) 0.049(3) Uani 1 1 d . . .
H5 H -0.0890 0.2226 0.2014 0.058 Uiso 1 1 calc R . .
B6 B 0.1087(8) 0.2193(6) 0.3011(5) 0.057(4) Uani 1 1 d . . .
H6 H 0.1384 0.2517 0.3329 0.068 Uiso 1 1 calc R . .
B7 B 0.1553(9) 0.1396(7) 0.2822(5) 0.053(4) Uani 1 1 d . . .
H7 H 0.2164 0.1204 0.3009 0.063 Uiso 1 1 calc R . .
B8 B 0.0655(9) 0.0850(6) 0.2629(5) 0.059(4) Uani 1 1 d . . .
H8 H 0.0687 0.0296 0.2704 0.070 Uiso 1 1 calc R . .
B9 B -0.0341(9) 0.1323(6) 0.2684(5) 0.059(4) Uani 1 1 d . . .
H9 H -0.0971 0.1085 0.2801 0.070 Uiso 1 1 calc R . .
B10 B -0.0077(8) 0.2155(6) 0.2901(5) 0.051(4) Uani 1 1 d . . .
H10 H -0.0532 0.2464 0.3148 0.061 Uiso 1 1 calc R . .
B11 B 0.0514(9) 0.1435(6) 0.3152(5) 0.064(4) Uani 1 1 d . . .
H11 H 0.0439 0.1256 0.3573 0.077 Uiso 1 1 calc R . .
C3 C 0.0171(7) 0.1838(5) 0.0959(4) 0.047(3) Uani 1 1 d . . .
O3 O -0.0290(5) 0.1714(4) 0.0614(3) 0.078(3) Uani 1 1 d . . .
C4 C 0.1764(6) 0.1122(5) 0.1594(5) 0.044(3) Uani 1 1 d . . .
H4A H 0.165(5) 0.073(4) 0.139(3) 0.03(3) Uiso 1 1 d . . .
C5 C 0.2335(7) 0.1581(5) 0.1332(4) 0.040(3) Uani 1 1 d . . .
H5A H 0.271(5) 0.191(4) 0.164(3) 0.06(3) Uiso 1 1 d . . .
C6 C 0.2767(7) 0.1419(5) 0.0789(4) 0.049(3) Uani 1 1 d . . .
C7 C 0.3369(6) 0.2006(6) 0.0609(4) 0.077(4) Uani 1 1 d . . .
H7A H 0.3629 0.1896 0.0264 0.116 Uiso 1 1 calc R . .
H7B H 0.3827 0.2071 0.0874 0.116 Uiso 1 1 calc R . .
H7C H 0.3029 0.2418 0.0576 0.116 Uiso 1 1 calc R . .
C8 C 0.3345(7) 0.0786(5) 0.0876(4) 0.072(4) Uani 1 1 d . . .
H8A H 0.3626 0.0665 0.0540 0.108 Uiso 1 1 calc R . .
H8B H 0.2984 0.0412 0.0997 0.108 Uiso 1 1 calc R . .
H8C H 0.3786 0.0884 0.1145 0.108 Uiso 1 1 calc R . .
C9 C 0.2100(7) 0.1257(6) 0.0348(4) 0.068(4) Uani 1 1 d . . .
H9A H 0.2404 0.1161 0.0014 0.103 Uiso 1 1 calc R . .
H9B H 0.1716 0.1642 0.0297 0.103 Uiso 1 1 calc R . .
H9C H 0.1758 0.0865 0.0453 0.103 Uiso 1 1 calc R . .
C10 C -0.0319(7) 0.0631(5) 0.1643(5) 0.043(3) Uani 1 1 d . . .
H10A H -0.081(6) 0.074(4) 0.145(3) 0.05(3) Uiso 1 1 d . . .
C11 C -0.0030(7) 0.0002(5) 0.1537(5) 0.045(3) Uani 1 1 d . A .
H11A H 0.050(6) -0.020(5) 0.172(4) 0.08(4) Uiso 1 1 d . . .
C12 C -0.0350(8) -0.0497(6) 0.1116(5) 0.055(3) Uani 1 1 d . . .
C13 C -0.0357(19) -0.1187(17) 0.1337(13) 0.107(7) Uani 0.50 1 d P A 1
H13A H -0.0559 -0.1501 0.1064 0.160 Uiso 0.50 1 calc PR A 1
H13B H -0.0746 -0.1204 0.1645 0.160 Uiso 0.50 1 calc PR A 1
H13C H 0.0229 -0.1310 0.1449 0.160 Uiso 0.50 1 calc PR A 1
C14 C -0.127(2) -0.0352(16) 0.0946(12) 0.107(7) Uani 0.50 1 d P A 1
H14A H -0.1299 0.0093 0.0782 0.160 Uiso 0.50 1 calc PR A 1
H14B H -0.1651 -0.0365 0.1258 0.160 Uiso 0.50 1 calc PR A 1
H14C H -0.1458 -0.0691 0.0688 0.160 Uiso 0.50 1 calc PR A 1
C15 C 0.025(2) -0.0476(15) 0.0627(12) 0.107(7) Uani 0.50 1 d P A 1
H15A H 0.0269 -0.0020 0.0483 0.160 Uiso 0.50 1 calc PR A 1
H15B H 0.0038 -0.0784 0.0354 0.160 Uiso 0.50 1 calc PR A 1
H15C H 0.0838 -0.0611 0.0733 0.160 Uiso 0.50 1 calc PR A 1
C13A C -0.0856(17) -0.1101(14) 0.1409(11) 0.069(5) Uani 0.50 1 d P A 2
H13D H -0.1059 -0.1423 0.1143 0.103 Uiso 0.50 1 calc PR A 2
H13E H -0.1353 -0.0920 0.1604 0.103 Uiso 0.50 1 calc PR A 2
H13F H -0.0465 -0.1326 0.1659 0.103 Uiso 0.50 1 calc PR A 2
C14A C -0.0982(19) -0.0153(12) 0.0698(9) 0.069(5) Uani 0.50 1 d P A 2
H14D H -0.1171 -0.0487 0.0436 0.103 Uiso 0.50 1 calc PR A 2
H14E H -0.0677 0.0211 0.0515 0.103 Uiso 0.50 1 calc PR A 2
H14F H -0.1487 0.0028 0.0884 0.103 Uiso 0.50 1 calc PR A 2
C15A C 0.0435(19) -0.0778(12) 0.0816(11) 0.069(5) Uani 0.50 1 d P A 2
H15D H 0.0239 -0.1100 0.0548 0.103 Uiso 0.50 1 calc PR A 2
H15E H 0.0822 -0.1003 0.1068 0.103 Uiso 0.50 1 calc PR A 2
H15F H 0.0745 -0.0410 0.0642 0.103 Uiso 0.50 1 calc PR A 2
P P 0.10802(16) 0.31406(13) 0.12106(10) 0.0404(7) Uani 1 1 d . . .
C21 C 0.1599(6) 0.3268(5) 0.0546(4) 0.047(3) Uani 1 1 d . . .
C22 C 0.1195(7) 0.2975(6) 0.0103(4) 0.062(3) Uani 1 1 d . . .
H22 H 0.0700 0.2700 0.0152 0.074 Uiso 1 1 calc R . .
C23 C 0.1516(9) 0.3085(7) -0.0409(5) 0.089(4) Uani 1 1 d . . .
H23 H 0.1233 0.2886 -0.0705 0.107 Uiso 1 1 calc R . .
C24 C 0.2236(10) 0.3478(7) -0.0493(5) 0.093(5) Uani 1 1 d . . .
H24 H 0.2460 0.3538 -0.0841 0.111 Uiso 1 1 calc R . .
C25 C 0.2633(9) 0.3789(7) -0.0055(5) 0.088(4) Uani 1 1 d . . .
H25 H 0.3115 0.4075 -0.0109 0.106 Uiso 1 1 calc R . .
C26 C 0.2317(7) 0.3678(6) 0.0466(5) 0.062(3) Uani 1 1 d . . .
H26 H 0.2594 0.3882 0.0761 0.075 Uiso 1 1 calc R . .
C31 C 0.0078(7) 0.3651(5) 0.1102(4) 0.044(3) Uani 1 1 d . . .
C32 C 0.0148(8) 0.4283(6) 0.0857(5) 0.076(4) Uani 1 1 d . . .
H32 H 0.0703 0.4440 0.0753 0.091 Uiso 1 1 calc R . .
C33 C -0.0574(9) 0.4685(6) 0.0763(6) 0.079(4) Uani 1 1 d . . .
H33 H -0.0507 0.5108 0.0594 0.095 Uiso 1 1 calc R . .
C34 C -0.1393(9) 0.4466(8) 0.0916(6) 0.087(5) Uani 1 1 d . . .
H34 H -0.1886 0.4741 0.0862 0.105 Uiso 1 1 calc R . .
C35 C -0.1474(8) 0.3832(8) 0.1152(6) 0.094(5) Uani 1 1 d . . .
H35 H -0.2031 0.3674 0.1250 0.113 Uiso 1 1 calc R . .
C36 C -0.0749(7) 0.3428(5) 0.1244(4) 0.061(3) Uani 1 1 d . . .
H36 H -0.0819 0.3000 0.1403 0.073 Uiso 1 1 calc R . .
C41 C 0.1718(6) 0.3662(5) 0.1680(4) 0.039(3) Uani 1 1 d . . .
C42 C 0.1361(7) 0.4205(5) 0.1968(4) 0.057(3) Uani 1 1 d . . .
H42 H 0.0777 0.4330 0.1909 0.068 Uiso 1 1 calc R . .
C43 C 0.1858(9) 0.4560(6) 0.2340(5) 0.069(4) Uani 1 1 d . . .
H43 H 0.1621 0.4943 0.2511 0.083 Uiso 1 1 calc R . .
C44 C 0.2691(10) 0.4357(7) 0.2460(5) 0.079(4) Uani 1 1 d . . .
H44 H 0.3016 0.4591 0.2722 0.095 Uiso 1 1 calc R . .
C45 C 0.3057(8) 0.3806(6) 0.2196(5) 0.063(3) Uani 1 1 d . . .
H45 H 0.3629 0.3668 0.2277 0.075 Uiso 1 1 calc R . .
C46 C 0.2574(8) 0.3460(5) 0.1811(4) 0.058(3) Uani 1 1 d . . .
H46 H 0.2822 0.3085 0.1635 0.069 Uiso 1 1 calc R . .

loop_
_atom_site_aniso_label
_atom_site_aniso_U_11
_atom_site_aniso_U_22
_atom_site_aniso_U_33
_atom_site_aniso_U_23
_atom_site_aniso_U_13
_atom_site_aniso_U_12
Ru 0.0419(4) 0.0339(4) 0.0375(4) -0.0030(5) 0.0015(5) -0.0044(5)
C1 0.060(7) 0.038(6) 0.042(7) -0.001(5) 0.018(6) 0.005(6)
C2 0.041(6) 0.043(6) 0.040(7) -0.010(6) 0.002(5) -0.010(6)
B3 0.051(8) 0.028(7) 0.048(8) -0.008(6) -0.005(7) 0.007(6)
B4 0.058(9) 0.036(8) 0.047(8) 0.001(7) 0.007(7) -0.005(7)
B5 0.058(8) 0.043(7) 0.045(7) 0.002(8) 0.007(6) -0.007(8)
B6 0.081(11) 0.061(10) 0.029(7) -0.005(6) -0.009(7) -0.018(8)
B7 0.058(9) 0.052(9) 0.047(9) -0.002(7) -0.006(7) 0.006(7)
B8 0.085(11) 0.041(7) 0.050(8) -0.006(6) -0.006(8) -0.007(8)
B9 0.081(10) 0.032(7) 0.063(10) -0.001(7) 0.034(8) -0.025(8)
B10 0.067(9) 0.042(9) 0.044(8) -0.001(7) 0.018(7) 0.001(7)
B11 0.099(12) 0.049(8) 0.044(8) 0.004(7) 0.009(8) -0.024(8)
C3 0.036(6) 0.048(8) 0.058(8) 0.013(6) 0.000(6) -0.010(6)
O3 0.069(6) 0.092(7) 0.073(6) 0.001(5) -0.028(5) -0.029(5)
C4 0.044(6) 0.033(6) 0.055(7) -0.004(7) -0.009(7) 0.011(5)
C5 0.042(6) 0.044(7) 0.035(6) -0.004(5) -0.002(5) -0.002(6)
C6 0.049(7) 0.055(7) 0.043(7) -0.001(6) 0.001(6) -0.001(6)
C7 0.063(7) 0.085(9) 0.084(9) -0.011(9) 0.024(7) -0.002(8)
C8 0.074(9) 0.072(9) 0.070(8) -0.008(7) 0.005(7) 0.028(7)
C9 0.074(9) 0.081(9) 0.050(7) -0.016(7) -0.001(7) 0.005(8)
C10 0.034(6) 0.049(7) 0.048(7) 0.010(6) 0.002(6) -0.005(6)
C11 0.056(7) 0.035(6) 0.046(7) -0.003(6) -0.009(7) -0.006(6)
C12 0.051(8) 0.061(8) 0.053(8) 0.000(7) -0.009(7) -0.015(7)
C13 0.130(18) 0.093(15) 0.097(16) -0.024(12) 0.002(15) -0.042(15)
C14 0.130(18) 0.093(15) 0.097(16) -0.024(12) 0.002(15) -0.042(15)
C15 0.130(18) 0.093(15) 0.097(16) -0.024(12) 0.002(15) -0.042(15)
C13A 0.086(11) 0.052(9) 0.068(11) 0.001(8) 0.006(10) -0.022(10)
C14A 0.086(11) 0.052(9) 0.068(11) 0.001(8) 0.006(10) -0.022(10)
C15A 0.086(11) 0.052(9) 0.068(11) 0.001(8) 0.006(10) -0.022(10)
P 0.0398(17) 0.0372(16) 0.0443(16) 0.0012(13) 0.0001(13) -0.0014(13)
C21 0.042(7) 0.042(7) 0.056(7) -0.002(6) -0.009(6) 0.004(5)
C22 0.068(8) 0.069(8) 0.049(7) 0.009(8) -0.005(6) -0.019(8)
C23 0.127(13) 0.087(11) 0.053(9) 0.005(9) -0.008(9) -0.023(11)
C24 0.129(14) 0.100(12) 0.050(9) 0.014(9) -0.006(9) -0.011(11)
C25 0.082(10) 0.102(11) 0.081(10) 0.019(9) 0.033(9) -0.030(9)
C26 0.063(8) 0.066(8) 0.058(8) 0.013(7) 0.000(7) -0.024(7)
C31 0.047(7) 0.041(7) 0.043(7) 0.002(6) -0.006(6) 0.003(6)
C32 0.049(8) 0.052(8) 0.126(13) 0.009(8) 0.000(8) 0.007(7)
C33 0.073(10) 0.053(8) 0.111(12) 0.006(8) -0.021(9) 0.003(8)
C34 0.064(10) 0.103(13) 0.096(12) 0.001(10) -0.024(9) 0.041(10)
C35 0.051(9) 0.123(13) 0.108(12) 0.011(11) 0.011(8) 0.034(9)
C36 0.039(7) 0.059(7) 0.084(9) 0.015(7) 0.018(7) -0.005(7)
C41 0.042(6) 0.033(6) 0.042(7) -0.001(5) 0.004(6) 0.000(5)
C42 0.054(7) 0.051(7) 0.064(8) -0.003(7) -0.006(7) 0.005(6)
C43 0.106(12) 0.040(7) 0.062(9) -0.022(7) 0.006(9) 0.004(8)
C44 0.102(13) 0.063(10) 0.074(9) 0.000(8) -0.020(9) -0.032(9)
C45 0.060(8) 0.058(8) 0.070(9) 0.005(7) -0.012(7) -0.016(7)
C46 0.061(8) 0.057(8) 0.055(7) -0.005(6) 0.000(7) -0.011(7)

loop_
_atom_type_symbol
_atom_type_description
_atom_type_scat_dispersion_real
_atom_type_scat_dispersion_imag
_atom_type_scat_source
C C 0.0033 0.0016 'International Tables Vol C Tables 4.2.6.8 and 6.1.1.4'
H H 0.0000 0.0000 'International Tables Vol C Tables 4.2.6.8 and 6.1.1.4'
B B 0.0013 0.0007 'International Tables Vol C Tables 4.2.6.8 and 6.1.1.4'
O O 0.0106 0.0060 'International Tables Vol C Tables 4.2.6.8 and 6.1.1.4'
P P 0.1023 0.0942 'International Tables Vol C Tables 4.2.6.8 and 6.1.1.4'
Ru Ru -1.2594 0.8363 'International Tables Vol C Tables 4.2.6.8 and 6.1.1.4'

loop_
_geom_angle_atom_site_label_1
_geom_angle_atom_site_label_2
_geom_angle_atom_site_label_3
_geom_angle
_geom_angle_publ_flag
C3 Ru B3 123.8(4) y
C3 Ru C2 168.6(4) y
B3 Ru C2 47.2(4) ?
C3 Ru C4 102.0(4) y
B3 Ru C4 40.2(4) y
C2 Ru C4 74.7(4) y
C3 Ru C1 135.6(4) y
B3 Ru C1 75.7(4) ?
C2 Ru C1 41.6(3) ?
C4 Ru C1 113.0(4) y
C3 Ru B4 89.6(4) y
B3 Ru B4 48.0(4) ?
C2 Ru B4 79.0(4) ?
C4 Ru B4 73.5(4) y
C1 Ru B4 75.8(4) ?
C3 Ru B5 97.2(4) y
B3 Ru B5 79.1(5) ?
C2 Ru B5 75.1(4) ?
C4 Ru B5 116.1(4) y
C1 Ru B5 43.4(3) ?
B4 Ru B5 46.2(4) ?
C3 Ru P 87.1(3) ?
B3 Ru P 146.9(3) ?
C2 Ru P 103.5(3) ?
C4 Ru P 129.6(3) ?
C1 Ru P 90.7(2) ?
B4 Ru P 156.8(3) ?
B5 Ru P 111.5(3) ?
C3 Ru C5 103.8(4) y
B3 Ru C5 67.6(4) y
C2 Ru C5 79.8(3) y
C4 Ru C5 34.2(3) y
C1 Ru C5 120.6(3) y
B4 Ru C5 107.7(4) y
B5 Ru C5 146.5(4) y
P Ru C5 95.5(2) y
C2 C1 B10 112.3(8) ?
C2 C1 B5 114.0(7) ?
B10 C1 B5 63.1(6) ?
C2 C1 B6 60.9(6) ?
B10 C1 B6 63.1(7) ?
B5 C1 B6 115.8(8) ?
C2 C1 Ru 67.2(4) ?
B10 C1 Ru 127.2(7) ?
B5 C1 Ru 69.6(5) ?
B6 C1 Ru 124.8(6) ?
C1 C2 B6 63.3(6) ?
C1 C2 B7 112.3(8) ?
B6 C2 B7 63.1(7) ?
C1 C2 B3 108.5(7) ?
B6 C2 B3 113.0(8) ?
B7 C2 B3 61.5(6) ?
C1 C2 Ru 71.1(5) ?
B6 C2 Ru 130.6(6) ?
B7 C2 Ru 123.6(7) ?
B3 C2 Ru 64.4(5) ?
C4 B3 B8 143.6(10) ?
C4 B3 C2 111.7(9) ?
B8 B3 C2 104.7(8) ?
C4 B3 B7 140.5(10) ?
B8 B3 B7 61.3(7) ?
C2 B3 B7 57.7(6) ?
C4 B3 B4 109.2(9) ?
B8 B3 B4 59.5(7) ?
C2 B3 B4 107.6(8) ?
B7 B3 B4 110.3(9) ?
C4 B3 Ru 72.6(6) ?
B8 B3 Ru 124.9(8) ?
C2 B3 Ru 68.4(5) ?
B7 B3 Ru 123.8(7) ?
B4 B3 Ru 70.6(6) ?
C10 B4 B9 121.2(9) ?
C10 B4 B8 118.8(9) ?
B9 B4 B8 60.1(7) ?
C10 B4 B5 126.9(10) ?
B9 B4 B5 59.7(6) ?
B8 B4 B5 106.3(9) ?
C10 B4 B3 123.7(10) ?
B9 B4 B3 104.7(9) ?
B8 B4 B3 58.0(7) ?
B5 B4 B3 103.0(8) ?
C10 B4 Ru 112.3(8) ?
B9 B4 Ru 119.7(7) ?
B8 B4 Ru 115.1(7) ?
B5 B4 Ru 67.1(5) ?
B3 B4 Ru 61.4(6) ?
C1 B5 B10 57.9(6) ?
C1 B5 B9 103.0(8) ?
B10 B5 B9 59.2(6) ?
C1 B5 B4 106.6(8) ?
B10 B5 B4 107.7(9) ?
B9 B5 B4 58.6(7) ?
C1 B5 Ru 67.0(5) ?
B10 B5 Ru 120.2(7) ?
B9 B5 Ru 118.5(8) ?
B4 B5 Ru 66.8(5) ?
C2 B6 C1 55.8(5) ?
C2 B6 B11 104.1(8) ?
C1 B6 B11 102.5(8) ?
C2 B6 B7 58.6(6) ?
C1 B6 B7 103.0(8) ?
B11 B6 B7 60.4(7) ?
C2 B6 B10 103.3(8) ?
C1 B6 B10 57.1(6) ?
B11 B6 B10 60.4(7) ?
B7 B6 B10 108.4(9) ?
C2 B7 B3 60.8(6) ?
C2 B7 B11 103.0(9) ?
B3 B7 B11 105.1(9) ?
C2 B7 B6 58.3(6) ?
B3 B7 B6 108.7(9) ?
B11 B7 B6 59.2(7) ?
C2 B7 B8 105.2(8) ?
B3 B7 B8 58.8(7) ?
B11 B7 B8 58.2(7) ?
B6 B7 B8 106.9(9) ?
B11 B8 B3 107.6(9) ?
B11 B8 B9 59.7(7) ?
B3 B8 B9 107.8(9) ?
B11 B8 B4 109.2(9) ?
B3 B8 B4 62.5(7) ?
B9 B8 B4 59.6(7) ?
B11 B8 B7 60.3(7) ?
B3 B8 B7 59.8(7) ?
B9 B8 B7 108.4(9) ?
B4 B8 B7 111.5(9) ?
B11 B9 B10 61.0(7) ?
B11 B9 B4 109.2(9) ?
B10 B9 B4 110.8(8) ?
B11 B9 B8 59.0(7) ?
B10 B9 B8 108.1(9) ?
B4 B9 B8 60.2(7) ?
B11 B9 B5 108.3(9) ?
B10 B9 B5 59.9(6) ?
B4 B9 B5 61.7(7) ?
B8 B9 B5 107.8(8) ?
C1 B10 B9 105.1(8) ?
C1 B10 B5 59.0(6) ?
B9 B10 B5 60.8(7) ?
C1 B10 B11 103.4(8) ?
B9 B10 B11 59.2(7) ?
B5 B10 B11 107.5(9) ?
C1 B10 B6 59.8(6) ?
B9 B10 B6 108.0(9) ?
B5 B10 B6 109.8(9) ?
B11 B10 B6 58.9(7) ?
B8 B11 B9 61.3(7) ?
B8 B11 B6 110.5(9) ?
B9 B11 B6 110.1(9) ?
B8 B11 B7 61.4(7) ?
B9 B11 B7 110.5(9) ?
B6 B11 B7 60.4(7) ?
B8 B11 B10 109.0(9) ?
B9 B11 B10 59.8(7) ?
B6 B11 B10 60.7(7) ?
B7 B11 B10 108.8(9) ?
O3 C3 Ru 174.6(10) ?
H4A C4 C5 113(5) ?
H4A C4 B3 121(5) ?
C5 C4 B3 125.8(10) ?
H4A C4 Ru 121(5) ?
C5 C4 Ru 82.5(6) ?
B3 C4 Ru 67.2(6) ?
H5A C5 C4 111(4) ?
H5A C5 C6 119(4) ?
C4 C5 C6 122.3(9) ?
H5A C5 Ru 95(4) ?
C4 C5 Ru 63.4(5) ?
C6 C5 Ru 132.3(7) ?
C9 C6 C5 112.8(8) ?
C9 C6 C8 108.2(9) ?
C5 C6 C8 107.0(9) ?
C9 C6 C7 110.3(9) ?
C5 C6 C7 110.7(9) ?
C8 C6 C7 107.7(9) ?
H10A C10 C11 113(6) ?
H10A C10 B4 121(6) ?
C11 C10 B4 126.4(10) ?
H11A C11 C10 123(6) ?
H11A C11 C12 108(6) ?
C10 C11 C12 128.9(11) ?
C13 C12 C14 106.0(18) ?
C13 C12 C11 110.3(15) ?
C14 C12 C11 112.0(16) ?
C13 C12 C15A 81.4(15) ?
C14 C12 C15A 132.4(19) ?
C11 C12 C15A 108.7(14) ?
C13 C12 C15 109.1(18) ?
C14 C12 C15 109.8(18) ?
C11 C12 C15 109.6(14) ?
C15A C12 C15 30.8(14) ?
C13 C12 C14A 130.0(18) ?
C14 C12 C14A 32.2(13) ?
C11 C12 C14A 111.9(13) ?
C15A C12 C14A 108.6(15) ?
C15 C12 C14A 80.4(15) ?
C13 C12 C13A 30.0(15) ?
C14 C12 C13A 79.3(15) ?
C11 C12 C13A 109.1(13) ?
C15A C12 C13A 109.6(15) ?
C15 C12 C13A 132.6(18) ?
C14A C12 C13A 109.0(14) ?
C41 P C21 105.3(5) ?
C41 P C31 103.2(4) ?
C21 P C31 98.6(5) ?
C41 P Ru 110.6(3) ?
C21 P Ru 121.5(3) ?
C31 P Ru 115.6(4) ?
C26 C21 C22 119.0(11) ?
C26 C21 P 123.4(9) ?
C22 C21 P 117.4(8) ?
C23 C22 C21 120.4(11) ?
C24 C23 C22 121.1(13) ?
C23 C24 C25 119.0(13) ?
C24 C25 C26 120.3(12) ?
C21 C26 C25 120.1(11) ?
C36 C31 C32 117.9(10) ?
C36 C31 P 123.0(8) ?
C32 C31 P 119.1(9) ?
C33 C32 C31 121.8(12) ?
C34 C33 C32 119.9(13) ?
C33 C34 C35 118.8(13) ?
C36 C35 C34 121.1(13) ?
C35 C36 C31 120.4(11) ?
C42 C41 C46 117.5(10) ?
C42 C41 P 123.1(8) ?
C46 C41 P 118.9(8) ?
C43 C42 C41 120.9(10) ?
C44 C43 C42 120.5(11) ?
C43 C44 C45 120.0(12) ?
C46 C45 C44 119.8(12) ?
C45 C46 C41 121.0(11) ?

loop_
_geom_bond_atom_site_label_1
_geom_bond_atom_site_label_2
_geom_bond_distance
_geom_bond_publ_flag
Ru C3 1.870(11) y
Ru B3 2.159(12) y
Ru C2 2.225(8) y
Ru C4 2.235(9) y
Ru C1 2.283(9) y
Ru B4 2.320(12) y
Ru B5 2.325(11) y
Ru P 2.393(3) y
Ru C5 2.478(10) y
C1 C2 1.604(12) ?
C1 B10 1.682(14) ?
C1 B5 1.704(14) ?
C1 B6 1.731(14) ?
C2 B6 1.694(14) ?
C2 B7 1.698(15) ?
C2 B3 1.755(14) ?
B3 C4 1.510(16) ?
B3 B8 1.748(17) ?
B3 B7 1.766(16) ?
B3 B4 1.829(16) ?
B4 C10 1.558(15) ?
B4 B9 1.766(17) ?
B4 B8 1.777(17) ?
B4 B5 1.821(17) ?
B5 B10 1.772(15) ?
B5 B9 1.787(16) ?
B6 B11 1.753(16) ?
B6 B7 1.774(17) ?
B6 B10 1.786(17) ?
B7 B11 1.773(18) ?
B7 B8 1.792(17) ?
B8 B11 1.734(16) ?
B8 B9 1.775(18) ?
B9 B11 1.747(18) ?
B9 B10 1.759(16) ?
B10 B11 1.779(17) ?
C3 O3 1.125(11) y
C4 H4A 0.93(7) ?
C4 C5 1.404(13) y
C5 H5A 1.15(8) ?
C5 C6 1.523(12) y
C6 C9 1.515(12) ?
C6 C8 1.531(13) ?
C6 C7 1.532(13) ?
C10 H10A 0.91(8) ?
C10 C11 1.331(13) ?
C11 H11A 1.00(9) ?
C11 C12 1.502(14) ?
C12 C13 1.45(3) ?
C12 C14 1.48(3) ?
C12 C15A 1.50(3) ?
C12 C15 1.51(3) ?
C12 C14A 1.56(3) ?
C12 C13A 1.58(3) ?
P C41 1.818(10) ?
P C21 1.832(10) ?
P C31 1.837(10) ?
C21 C26 1.364(13) ?
C21 C22 1.375(12) ?
C22 C23 1.368(14) ?
C23 C24 1.350(16) ?
C24 C25 1.375(15) ?
C25 C26 1.385(14) ?
C31 C36 1.372(13) ?
C31 C32 1.378(14) ?
C32 C33 1.367(14) ?
C33 C34 1.366(16) ?
C34 C35 1.374(16) ?
C35 C36 1.371(14) ?
C41 C42 1.387(12) ?
C41 C46 1.392(13) ?
C42 C43 1.373(14) ?
C43 C44 1.356(15) ?
C44 C45 1.375(15) ?
C45 C46 1.375(13) ?
